data_8106870
loop_
_publ_author_name
'Lian, Zhi-Min'
'Sun, Juan'

_publ_section_title
;
 The crystal structure of
 bis(4-(2,4-dimethylphenyl)piperazin-1-yl)methane, C25H36N4
;
_journal_issue 2
_journal_name_full 'Zeitschrift f\"ur Kristallographie - New Crystal Structures'
_journal_page_first 339
_journal_page_last 341
_journal_paper_doi 10.1515/ncrs-2013-8055
_journal_volume 231
_journal_year 2016
_chemical_formula_moiety 'C25 H36 N4'
_chemical_formula_sum 'C25 H36 N4'
_chemical_formula_weight 392.58
_space_group_IT_number 14
_space_group_name_Hall '-P 2yn'
_space_group_name_H-M_alt 'P 1 21/n 1'
_symmetry_cell_setting monoclinic
_symmetry_space_group_name_H-M 'P 1 21/n 1'
_atom_sites_solution_hydrogens geom
_atom_sites_solution_primary direct
_atom_sites_solution_secondary difmap
_cell_angle_alpha 90.00
_cell_angle_beta 94.452(7)
_cell_angle_gamma 90.00
_cell_formula_units_Z 4
_cell_length_a 10.460(2)
_cell_length_b 12.653(3)
_cell_length_c 17.566(3)
_cell_measurement_reflns_used 8082
_cell_measurement_temperature 273(2)
_cell_measurement_theta_max 24.8
_cell_measurement_theta_min 2.35
_cell_volume 2317.9(8)
_computing_cell_refinement 'Bruker SMART'
_computing_data_collection 'Bruker SMART'
_computing_data_reduction 'Bruker SAINT'
_computing_molecular_graphics 'Bruker SHELXTL'
_computing_publication_material 'Bruker SHELXTL'
_computing_structure_refinement 'SHELXL-97 (Sheldrick, 1997)'
_computing_structure_solution 'SHELXS-97 (Sheldrick, 1990)'
_diffrn_ambient_temperature 273(2)
_diffrn_measured_fraction_theta_full 0.994
_diffrn_measured_fraction_theta_max 0.994
_diffrn_measurement_device_type 'CCD area detector'
_diffrn_measurement_method 'phi and omega scans'
_diffrn_radiation_monochromator graphite
_diffrn_radiation_source 'sealed tube'
_diffrn_radiation_type MoK\a
_diffrn_radiation_wavelength 0.71073
_diffrn_reflns_av_R_equivalents 0.0364
_diffrn_reflns_av_sigmaI/netI 0.0295
_diffrn_reflns_limit_h_max 12
_diffrn_reflns_limit_h_min -12
_diffrn_reflns_limit_k_max 15
_diffrn_reflns_limit_k_min -14
_diffrn_reflns_limit_l_max 20
_diffrn_reflns_limit_l_min -20
_diffrn_reflns_number 20049
_diffrn_reflns_theta_full 25.09
_diffrn_reflns_theta_max 25.090
_diffrn_reflns_theta_min 2.35
_exptl_absorpt_coefficient_mu 0.067
_exptl_absorpt_correction_type none
_exptl_crystal_colour colorless
_exptl_crystal_density_diffrn 1.125
_exptl_crystal_density_meas 1.125
_exptl_crystal_description block
_exptl_crystal_F_000 856.0
_exptl_crystal_size_max 0.21
_exptl_crystal_size_mid 0.21
_exptl_crystal_size_min 0.18
_refine_diff_density_max 0.177
_refine_diff_density_min -0.152
_refine_diff_density_rms 0.033
_refine_ls_extinction_method none
_refine_ls_goodness_of_fit_ref 1.032
_refine_ls_hydrogen_treatment mixed
_refine_ls_matrix_type full
_refine_ls_number_parameters 266
_refine_ls_number_reflns 4102
_refine_ls_number_restraints 0
_refine_ls_restrained_S_all 1.032
_refine_ls_R_factor_all 0.0791
_refine_ls_R_factor_gt 0.0489
_refine_ls_shift/su_max 0.000
_refine_ls_shift/su_mean 0.000
_refine_ls_structure_factor_coef Fsqd
_refine_ls_weighting_details 'calc w=1/[\s^2^(Fo^2^)+(0.0619P)^2^+0.5288P] where P=(Fo^2^+2Fc^2^)/3'
_refine_ls_weighting_scheme calc
_refine_ls_wR_factor_gt 0.1153
_refine_ls_wR_factor_ref 0.1325
_reflns_number_gt 2883
_reflns_number_total 4127
_reflns_threshold_expression 'I > 2\s(I)'
_cod_data_source_file suppl_ncrs-2013-8055_suppl.cif
_cod_data_source_block mo_LZM_16_0m
_cod_original_sg_symbol_H-M 'P 2(1)/n'
_cod_database_code 8106870

loop_
_symmetry_equiv_pos_as_xyz
'x, y, z'
'-x+1/2, y+1/2, -z+1/2'
'-x, -y, -z'
'x-1/2, -y-1/2, z-1/2'

loop_
_atom_site_label
_atom_site_type_symbol
_atom_site_fract_x
_atom_site_fract_y
_atom_site_fract_z
_atom_site_U_iso_or_equiv
_atom_site_adp_type
_atom_site_occupancy
_atom_site_symmetry_multiplicity
_atom_site_calc_flag
_atom_site_refinement_flags
_atom_site_disorder_assembly
_atom_site_disorder_group
N1 N 0.69527(13) 0.47215(10) 0.04819(8) 0.0448(4) Uani 1 1 d . . .
N2 N 0.55751(14) 0.29557(11) 0.10402(9) 0.0504(4) Uani 1 1 d . . .
N4 N 0.46964(14) -0.08284(11) 0.19521(8) 0.0492(4) Uani 1 1 d . . .
N3 N 0.49723(14) 0.11266(11) 0.11651(9) 0.0540(4) Uani 1 1 d . . .
C9 C 0.60711(18) 0.48481(14) 0.10791(11) 0.0526(5) Uani 1 1 d . . .
H9A H 0.5684 0.5545 0.1043 0.063 Uiso 1 1 calc R . .
H9B H 0.6537 0.4785 0.1576 0.063 Uiso 1 1 calc R . .
C18 C 0.48782(18) -0.18804(14) 0.22350(10) 0.0469(4) Uani 1 1 d . . .
C12 C 0.64925(18) 0.28376(14) 0.04602(11) 0.0541(5) Uani 1 1 d . . .
H12A H 0.6045 0.2893 -0.0043 0.065 Uiso 1 1 calc R . .
H12B H 0.6883 0.2143 0.0505 0.065 Uiso 1 1 calc R . .
C13 C 0.45520(19) 0.21818(15) 0.09345(12) 0.0597(5) Uani 1 1 d . . .
H13A H 0.4235 0.2169 0.0401 0.072 Uiso 1 1 calc R . .
H13B H 0.3850 0.2392 0.1231 0.072 Uiso 1 1 calc R . .
C4 C 0.77858(16) 0.55859(13) 0.03712(9) 0.0444(4) Uani 1 1 d . . .
C5 C 0.83541(16) 0.57014(13) -0.03240(9) 0.0450(4) Uani 1 1 d . . .
C3 C 0.7980(2) 0.63828(14) 0.09113(10) 0.0561(5) Uani 1 1 d . . .
H3 H 0.7621 0.6316 0.1377 0.067 Uiso 1 1 calc R . .
C11 C 0.75226(17) 0.36685(13) 0.05454(11) 0.0504(5) Uani 1 1 d . . .
H11A H 0.8000 0.3594 0.1038 0.060 Uiso 1 1 calc R . .
H11B H 0.8114 0.3575 0.0152 0.060 Uiso 1 1 calc R . .
C10 C 0.50452(17) 0.40198(14) 0.09947(11) 0.0529(5) Uani 1 1 d . . .
H10A H 0.4463 0.4112 0.1393 0.064 Uiso 1 1 calc R . .
H10B H 0.4557 0.4110 0.0507 0.064 Uiso 1 1 calc R . .
C23 C 0.38117(18) -0.25478(15) 0.22425(11) 0.0555(5) Uani 1 1 d . . .
C21 C 0.5154(2) -0.39389(15) 0.28299(10) 0.0570(5) Uani 1 1 d . . .
C14 C 0.51626(19) 0.10433(14) 0.19963(11) 0.0540(5) Uani 1 1 d . . .
H14A H 0.4361 0.1190 0.2218 0.065 Uiso 1 1 calc R . .
H14B H 0.5786 0.1566 0.2188 0.065 Uiso 1 1 calc R . .
C6 C 0.90540(17) 0.66047(14) -0.04406(10) 0.0505(5) Uani 1 1 d . . .
H6 H 0.9423 0.6678 -0.0903 0.061 Uiso 1 1 calc R . .
C15 C 0.56257(18) -0.00410(13) 0.22336(11) 0.0546(5) Uani 1 1 d . . .
H15A H 0.6445 -0.0180 0.2029 0.066 Uiso 1 1 calc R . .
H15B H 0.5745 -0.0080 0.2786 0.066 Uiso 1 1 calc R . .
C19 C 0.60542(19) -0.22572(14) 0.25252(11) 0.0560(5) Uani 1 1 d . . .
H19 H 0.6772 -0.1825 0.2517 0.067 Uiso 1 1 calc R . .
C16 C 0.4051(2) 0.03304(16) 0.08867(11) 0.0633(6) Uani 1 1 d . . .
H16A H 0.3930 0.0369 0.0334 0.076 Uiso 1 1 calc R . .
H16B H 0.3232 0.0467 0.1091 0.076 Uiso 1 1 calc R . .
C1 C 0.92366(19) 0.74093(14) 0.00952(11) 0.0566(5) Uani 1 1 d . . .
C2 C 0.8692(2) 0.72725(15) 0.07744(11) 0.0643(6) Uani 1 1 d . . .
H2 H 0.8805 0.7789 0.1150 0.077 Uiso 1 1 calc R . .
C8 C 0.8189(2) 0.48977(15) -0.09566(11) 0.0588(5) Uani 1 1 d . . .
H8A H 0.8249 0.5242 -0.1439 0.088 Uiso 1 1 calc R . .
H8B H 0.7364 0.4567 -0.0947 0.088 Uiso 1 1 calc R . .
H8C H 0.8848 0.4371 -0.0886 0.088 Uiso 1 1 calc R . .
C17 C 0.4510(2) -0.07571(15) 0.11205(10) 0.0642(6) Uani 1 1 d . . .
H17A H 0.3884 -0.1278 0.0931 0.077 Uiso 1 1 calc R . .
H17B H 0.5312 -0.0906 0.0899 0.077 Uiso 1 1 calc R . .
C20 C 0.6188(2) -0.32660(15) 0.28286(11) 0.0607(5) Uani 1 1 d . . .
H20 H 0.6987 -0.3491 0.3034 0.073 Uiso 1 1 calc R . .
C22 C 0.3986(2) -0.35584(15) 0.25342(11) 0.0601(5) Uani 1 1 d . . .
H22 H 0.3278 -0.4003 0.2530 0.072 Uiso 1 1 calc R . .
C25 C 0.5291(2) -0.50378(16) 0.31580(13) 0.0762(7) Uani 1 1 d . . .
H25A H 0.5338 -0.5539 0.2751 0.114 Uiso 1 1 calc R . .
H25B H 0.4562 -0.5196 0.3439 0.114 Uiso 1 1 calc R . .
H25C H 0.6059 -0.5078 0.3494 0.114 Uiso 1 1 calc R . .
C7 C 0.9989(3) 0.83857(17) -0.00725(14) 0.0833(7) Uani 1 1 d . . .
H7A H 0.9414 0.8973 -0.0154 0.125 Uiso 1 1 calc R . .
H7B H 1.0436 0.8272 -0.0523 0.125 Uiso 1 1 calc R . .
H7C H 1.0597 0.8534 0.0352 0.125 Uiso 1 1 calc R . .
C24 C 0.2489(2) -0.2166(2) 0.19807(15) 0.0867(8) Uani 1 1 d . . .
H24A H 0.2358 -0.2234 0.1436 0.130 Uiso 1 1 calc R . .
H24B H 0.2402 -0.1438 0.2121 0.130 Uiso 1 1 calc R . .
H24C H 0.1863 -0.2583 0.2218 0.130 Uiso 1 1 calc R . .

loop_
_atom_site_aniso_label
_atom_site_aniso_U_11
_atom_site_aniso_U_22
_atom_site_aniso_U_33
_atom_site_aniso_U_23
_atom_site_aniso_U_13
_atom_site_aniso_U_12
N1 0.0499(8) 0.0398(8) 0.0457(8) 0.0019(6) 0.0101(7) 0.0006(7)
N2 0.0486(9) 0.0451(9) 0.0581(9) 0.0096(7) 0.0085(7) -0.0009(7)
N4 0.0603(10) 0.0456(8) 0.0422(8) 0.0002(7) 0.0063(7) -0.0127(7)
N3 0.0564(10) 0.0485(9) 0.0576(10) 0.0076(7) 0.0078(7) -0.0094(8)
C9 0.0621(12) 0.0461(10) 0.0513(11) 0.0031(8) 0.0151(9) 0.0037(9)
C18 0.0578(12) 0.0442(10) 0.0399(10) -0.0029(8) 0.0107(8) -0.0083(9)
C12 0.0558(11) 0.0437(10) 0.0641(12) 0.0023(9) 0.0135(9) 0.0005(9)
C13 0.0521(11) 0.0584(12) 0.0690(13) 0.0135(10) 0.0063(9) -0.0056(10)
C4 0.0496(10) 0.0415(9) 0.0423(10) 0.0033(8) 0.0043(8) 0.0024(8)
C5 0.0446(10) 0.0455(10) 0.0449(10) 0.0001(8) 0.0029(8) 0.0025(8)
C3 0.0778(14) 0.0499(11) 0.0420(10) -0.0009(8) 0.0130(9) -0.0061(10)
C11 0.0502(11) 0.0441(10) 0.0573(11) 0.0045(8) 0.0076(9) 0.0025(8)
C10 0.0534(11) 0.0530(11) 0.0537(11) 0.0089(9) 0.0126(9) 0.0066(9)
C23 0.0610(12) 0.0550(11) 0.0507(11) 0.0067(9) 0.0044(9) -0.0138(10)
C21 0.0801(15) 0.0488(11) 0.0432(10) -0.0028(8) 0.0122(10) -0.0043(11)
C14 0.0573(11) 0.0478(10) 0.0568(12) -0.0026(9) 0.0032(9) -0.0059(9)
C6 0.0539(11) 0.0525(11) 0.0461(10) 0.0047(9) 0.0099(8) 0.0000(9)
C15 0.0575(12) 0.0464(10) 0.0594(12) -0.0006(9) 0.0008(9) -0.0098(9)
C19 0.0569(12) 0.0505(11) 0.0620(12) -0.0062(9) 0.0141(10) -0.0092(10)
C16 0.0770(14) 0.0655(13) 0.0469(11) 0.0070(9) 0.0023(10) -0.0222(11)
C1 0.0680(13) 0.0453(10) 0.0571(12) 0.0021(9) 0.0087(10) -0.0045(9)
C2 0.0925(16) 0.0467(11) 0.0546(12) -0.0094(9) 0.0113(11) -0.0108(11)
C8 0.0652(12) 0.0625(12) 0.0496(11) -0.0079(9) 0.0111(9) -0.0031(10)
C17 0.0910(15) 0.0573(12) 0.0452(11) -0.0011(9) 0.0103(10) -0.0227(11)
C20 0.0649(13) 0.0546(12) 0.0633(13) -0.0036(10) 0.0090(10) 0.0033(10)
C22 0.0714(14) 0.0545(12) 0.0547(12) 0.0051(9) 0.0063(10) -0.0196(11)
C25 0.1076(19) 0.0536(12) 0.0683(14) 0.0072(10) 0.0134(13) -0.0013(12)
C7 0.1085(19) 0.0578(13) 0.0863(17) -0.0005(11) 0.0259(14) -0.0224(13)
C24 0.0651(15) 0.0841(17) 0.1090(19) 0.0314(14) -0.0051(13) -0.0211(13)

loop_
_atom_type_symbol
_atom_type_description
_atom_type_scat_dispersion_real
_atom_type_scat_dispersion_imag
_atom_type_scat_source
C C 0.0033 0.0016 'International Tables Vol C Tables 4.2.6.8 and 6.1.1.4'
H H 0.0000 0.0000 'International Tables Vol C Tables 4.2.6.8 and 6.1.1.4'
N N 0.0061 0.0033 'International Tables Vol C Tables 4.2.6.8 and 6.1.1.4'
O O 0.0106 0.0060 'International Tables Vol C Tables 4.2.6.8 and 6.1.1.4'

loop_
_geom_angle_atom_site_label_1
_geom_angle_atom_site_label_2
_geom_angle_atom_site_label_3
_geom_angle
_geom_angle_site_symmetry_1
_geom_angle_site_symmetry_3
C4 N1 C9 116.27(13) . .
C4 N1 C11 117.49(13) . .
C9 N1 C11 108.81(13) . .
C13 N2 C10 110.06(14) . .
C13 N2 C12 111.07(15) . .
C10 N2 C12 108.92(13) . .
C18 N4 C15 116.97(14) . .
C18 N4 C17 114.14(14) . .
C15 N4 C17 109.39(14) . .
C16 N3 C13 111.40(15) . .
C16 N3 C14 108.77(14) . .
C13 N3 C14 111.07(15) . .
N1 C9 C10 109.87(14) . .
C19 C18 C23 118.45(17) . .
C19 C18 N4 122.78(16) . .
C23 C18 N4 118.73(16) . .
N2 C12 C11 111.30(15) . .
N2 C13 N3 112.33(15) . .
C3 C4 C5 117.93(16) . .
C3 C4 N1 121.60(15) . .
C5 C4 N1 120.25(15) . .
C6 C5 C4 118.65(16) . .
C6 C5 C8 118.76(16) . .
C4 C5 C8 122.55(16) . .
C2 C3 C4 121.68(17) . .
N1 C11 C12 110.18(14) . .
N2 C10 C9 112.00(15) . .
C22 C23 C18 118.59(18) . .
C22 C23 C24 120.09(18) . .
C18 C23 C24 121.24(17) . .
C20 C21 C22 117.21(18) . .
C20 C21 C25 121.3(2) . .
C22 C21 C25 121.44(19) . .
N3 C14 C15 111.02(15) . .
C5 C6 C1 123.53(17) . .
N4 C15 C14 109.83(15) . .
C18 C19 C20 121.37(18) . .
N3 C16 C17 110.70(16) . .
C2 C1 C6 116.88(17) . .
C2 C1 C7 122.14(18) . .
C6 C1 C7 120.98(18) . .
C1 C2 C3 121.33(17) . .
N4 C17 C16 110.15(16) . .
C21 C20 C19 121.0(2) . .
C21 C22 C23 123.37(18) . .

loop_
_geom_bond_atom_site_label_1
_geom_bond_atom_site_label_2
_geom_bond_distance
_geom_bond_site_symmetry_2
N1 C4 1.421(2) .
N1 C9 1.458(2) .
N1 C11 1.460(2) .
N2 C13 1.452(2) .
N2 C10 1.456(2) .
N2 C12 1.461(2) .
N4 C18 1.428(2) .
N4 C15 1.452(2) .
N4 C17 1.461(2) .
N3 C16 1.452(2) .
N3 C13 1.453(2) .
N3 C14 1.462(2) .
C9 C10 1.499(2) .
C18 C19 1.379(3) .
C18 C23 1.400(2) .
C12 C11 1.505(2) .
C4 C3 1.389(2) .
C4 C5 1.407(2) .
C5 C6 1.381(2) .
C5 C8 1.506(2) .
C3 C2 1.381(3) .
C23 C22 1.384(3) .
C23 C24 1.503(3) .
C21 C20 1.376(3) .
C21 C22 1.377(3) .
C21 C25 1.508(3) .
C14 C15 1.503(2) .
C6 C1 1.390(3) .
C19 C20 1.386(3) .
C16 C17 1.504(3) .
C1 C2 1.372(3) .
C1 C7 1.506(3) .
